data_1559831
loop_
_publ_author_name
'Chen, Pengyun'
'Murshed, M. Mangir'
'Gesing, Thorsten M.'

_publ_section_title
;
 Synthesis and crystal structures of novel alkali rare-earth orthoborates
 K3RE3(BO3)4 (RE&#x2009;=&#x2009;Pr,&#x00A0;Nd,&#x00A0;Sm--Lu)
;
_journal_issue 5
_journal_name_full 'Journal of Materials Science'
_journal_page_first 3639
_journal_page_last 3652
_journal_paper_doi 10.1007/s10853-020-05506-5
_journal_volume 56
_journal_year 2020
_chemical_formula_sum 'B4 K3 Lu3 O12'
_chemical_formula_weight 877.45
_space_group_crystal_system monoclinic
_space_group_IT_number 14
_space_group_name_Hall '-P 2ybc'
_space_group_name_H-M_alt 'P 1 21/c 1'
_atom_sites_solution_hydrogens .
_audit_creation_method SHELXL-2018/3
_cell_angle_alpha 90
_cell_angle_beta 110.2860(10)
_cell_angle_gamma 90
_cell_formula_units_Z 8
_cell_length_a 10.4282(3)
_cell_length_b 17.3029(6)
_cell_length_c 13.7515(4)
_cell_measurement_reflns_used 9412
_cell_measurement_temperature 303(2)
_cell_measurement_theta_max 30.50
_cell_measurement_theta_min 2.35
_cell_volume 2327.39(13)
_computing_structure_refinement 'SHELXL-2018/3 (Sheldrick, 2018)'
_computing_structure_solution 'SHELXT 2014/5 (Sheldrick, 2014)'
_diffrn_ambient_temperature 303(2)
_diffrn_measured_fraction_theta_full 1.000
_diffrn_measured_fraction_theta_max 0.999
_diffrn_measurement_device_type 'Bruker APEX-II CCD'
_diffrn_measurement_method '\f and \w scans'
_diffrn_radiation_type MoK\a
_diffrn_radiation_wavelength 0.71073
_diffrn_reflns_av_R_equivalents 0.1003
_diffrn_reflns_av_unetI/netI 0.0338
_diffrn_reflns_Laue_measured_fraction_full 1.000
_diffrn_reflns_Laue_measured_fraction_max 0.999
_diffrn_reflns_limit_h_max 14
_diffrn_reflns_limit_h_min -14
_diffrn_reflns_limit_k_max 24
_diffrn_reflns_limit_k_min -24
_diffrn_reflns_limit_l_max 19
_diffrn_reflns_limit_l_min -19
_diffrn_reflns_number 155571
_diffrn_reflns_point_group_measured_fraction_full 1.000
_diffrn_reflns_point_group_measured_fraction_max 0.999
_diffrn_reflns_theta_full 25.242
_diffrn_reflns_theta_max 30.590
_diffrn_reflns_theta_min 1.969
_exptl_absorpt_coefficient_mu 26.387
_exptl_absorpt_correction_T_max 0.3392
_exptl_absorpt_correction_T_min 0.1382
_exptl_absorpt_correction_type numerical
_exptl_absorpt_process_details 'J. Appl. Cryst. 48 (2015) 3-10.'
_exptl_crystal_colour colorless
_exptl_crystal_density_diffrn 5.008
_exptl_crystal_description prism
_exptl_crystal_F_000 3088.0
_exptl_crystal_size_max 0.108
_exptl_crystal_size_mid 0.093
_exptl_crystal_size_min 0.075
_refine_diff_density_max 1.564
_refine_diff_density_min -1.463
_refine_diff_density_rms 0.335
_refine_ls_extinction_coef 0.000161(4)
_refine_ls_extinction_expression Fc^*^=kFc[1+0.001xFc^2^\l^3^/sin(2\q)]^-1/4^
_refine_ls_extinction_method 'SHELXL-2018/3 (Sheldrick 2018)'
_refine_ls_goodness_of_fit_ref 1.086
_refine_ls_hydrogen_treatment undef
_refine_ls_matrix_type full
_refine_ls_number_parameters 398
_refine_ls_number_reflns 7135
_refine_ls_number_restraints 0
_refine_ls_restrained_S_all 1.086
_refine_ls_R_factor_all 0.0493
_refine_ls_R_factor_gt 0.0295
_refine_ls_shift/su_max 0.001
_refine_ls_shift/su_mean 0.000
_refine_ls_structure_factor_coef Fsqd
_refine_ls_weighting_details 'w=1/[\s^2^(Fo^2^)+(0.0050P)^2^+16.4200P] where P=(Fo^2^+2Fc^2^)/3'
_refine_ls_weighting_scheme calc
_refine_ls_wR_factor_gt 0.0353
_refine_ls_wR_factor_ref 0.0381
_reflns_Friedel_coverage 0.000
_reflns_Friedel_fraction_full .
_reflns_Friedel_fraction_max .
_reflns_number_gt 5691
_reflns_number_total 7135
_reflns_threshold_expression 'I > 2\s(I)'
_cod_data_source_file K3Lu3BO34-singlecrystal.cif
_cod_data_source_block K3Lu3(BO3)4
_cod_depositor_comments
;
The following automatic conversions were performed:

data item '_exptl_absorpt_correction_type' value 'Numerical' was
changed to 'numerical' in accordance with the built-in table derived
from the CIF Core dictionary named 'cif_core.dic' version 2.4.5 last
updated on 2014-11-21.

Automatic conversion script
Id: cif_fix_values 8369 2020-08-20 11:38:08Z andrius 
;
_cod_original_sg_symbol_H-M 'P 21/c'
_cod_original_formula_sum 'B4 K3 O12 Lu3'
_cod_database_code 1559831
_shelx_shelxl_version_number 2018/3
_shelx_space_group_comment
;
The symmetry employed for this shelxl refinement is uniquely defined
by the following loop, which should always be used as a source of
symmetry information in preference to the above space-group names.
They are only intended as comments.
;

loop_
_space_group_symop_operation_xyz
'x, y, z'
'-x, y+1/2, -z+1/2'
'-x, -y, -z'
'x, -y-1/2, z-1/2'

loop_
_atom_site_label
_atom_site_type_symbol
_atom_site_fract_x
_atom_site_fract_y
_atom_site_fract_z
_atom_site_U_iso_or_equiv
_atom_site_adp_type
_atom_site_occupancy
_atom_site_site_symmetry_order
_atom_site_calc_flag
_atom_site_refinement_flags_posn
_atom_site_refinement_flags_adp
_atom_site_refinement_flags_occupancy
_atom_site_disorder_assembly
_atom_site_disorder_group
Lu1 Lu 0.99671(3) 0.34281(2) 0.75589(2) 0.00624(5) Uani 1 1 d . . . . .
Lu2 Lu 0.70824(2) 0.35811(2) 0.25156(2) 0.00576(5) Uani 1 1 d . . . . .
Lu3 Lu 0.71050(2) 0.65399(2) 0.74875(2) 0.00609(5) Uani 1 1 d . . . . .
Lu4 Lu 0.52198(2) 0.37610(2) 0.75651(2) 0.00922(6) Uani 1 1 d . . . . .
Lu5 Lu 0.16607(2) 0.48500(2) 0.61104(2) 0.00593(5) Uani 1 1 d . . . . .
Lu6 Lu 0.84285(2) 0.48600(2) 0.88171(2) 0.00629(5) Uani 1 1 d . . . . .
K1 K 0.07933(13) 0.17173(8) 0.90702(11) 0.0140(3) Uani 1 1 d . . . . .
K2 K 0.08956(13) 0.67631(8) 0.90503(11) 0.0143(3) Uani 1 1 d . . . . .
K3 K 0.60503(13) 0.28880(8) 0.45925(11) 0.0146(3) Uani 1 1 d . . . . .
K4 K 0.60264(14) 0.71040(8) 0.95432(11) 0.0157(3) Uani 1 1 d . . . . .
K5 K 0.70302(14) 0.46686(8) 0.60412(11) 0.0158(3) Uani 1 1 d . . . . .
K6 K 0.29202(13) 0.46085(8) 0.89647(11) 0.0144(3) Uani 1 1 d . . . . .
O1 O -0.0014(4) 0.4644(2) 0.7931(3) 0.0132(9) Uani 1 1 d . . . . .
O2 O 0.8870(4) 0.5819(2) 0.7567(3) 0.0113(9) Uani 1 1 d . . . . .
O3 O 0.1033(4) 0.5642(2) 0.7251(3) 0.0094(8) Uani 1 1 d . . . . .
O4 O 0.6417(4) 0.2639(2) 0.7800(4) 0.0130(9) Uani 1 1 d . . . . .
O5 O 0.7855(4) 0.3711(3) 0.7829(3) 0.0137(9) Uani 1 1 d . . . . .
O6 O 0.8594(4) 0.2420(2) 0.7713(3) 0.0083(8) Uani 1 1 d . . . . .
O7 O 0.3499(4) 0.2819(3) 0.7167(3) 0.0118(9) Uani 1 1 d . . . . .
O8 O 0.1832(4) 0.3811(2) 0.7133(3) 0.0093(8) Uani 1 1 d . . . . .
O9 O 0.8615(4) 0.7496(2) 0.7696(3) 0.0108(9) Uani 1 1 d . . . . .
O10 O 0.5018(4) 0.6212(2) 0.7469(4) 0.0109(8) Uani 1 1 d . . . . .
O11 O 0.6182(4) 0.5015(2) 0.7542(3) 0.0124(9) Uani 1 1 d . . . . .
O12 O 0.3837(4) 0.5033(2) 0.7404(3) 0.0112(9) Uani 1 1 d . . . . .
O13 O 0.1182(4) 0.3275(2) 0.9241(3) 0.0113(9) Uani 1 1 d . . . . .
O14 O 0.9862(4) 0.5746(2) 0.0018(3) 0.0102(8) Uani 1 1 d . . . . .
O15 O 0.7654(4) 0.6118(2) 0.9111(3) 0.0107(9) Uani 1 1 d . . . . .
O16 O 0.7183(5) 0.4316(3) 0.9610(4) 0.0237(11) Uani 1 1 d . . . . .
O17 O 0.5051(4) 0.3658(3) 0.9109(3) 0.0154(9) Uani 1 1 d . . . . .
O18 O 0.6511(4) 0.3645(3) 0.0869(3) 0.0134(9) Uani 1 1 d . . . . .
O19 O 0.8670(4) 0.3295(3) 0.5868(3) 0.0121(9) Uani 1 1 d . . . . .
O20 O 0.9556(4) 0.4453(3) 0.5406(4) 0.0214(11) Uani 1 1 d . . . . .
O21 O 0.7746(4) 0.3869(2) 0.4172(3) 0.0111(9) Uani 1 1 d . . . . .
O22 O 0.4965(4) 0.3699(3) 0.5912(3) 0.0144(9) Uani 1 1 d . . . . .
O23 O 0.2718(4) 0.4260(3) 0.5274(3) 0.0148(9) Uani 1 1 d . . . . .
O24 O 0.6457(4) 0.6498(3) 0.5829(3) 0.0141(9) Uani 1 1 d . . . . .
B1 B 0.9979(7) 0.5376(3) 0.7561(5) 0.0067(11) Uani 1 1 d . . . . .
B2 B 0.7627(7) 0.2928(4) 0.7802(5) 0.0078(12) Uani 1 1 d . . . . .
B3 B 0.2271(6) 0.3069(4) 0.7177(5) 0.0074(13) Uani 1 1 d . . . . .
B4 B 0.5018(7) 0.5419(3) 0.7478(6) 0.0082(11) Uani 1 1 d . . . . .
B5 B 0.8805(6) 0.6231(4) 0.9997(5) 0.0063(12) Uani 1 1 d . . . . .
B6 B 0.6253(7) 0.3883(4) 0.9864(5) 0.0077(13) Uani 1 1 d . . . . .
B7 B 0.8694(6) 0.3833(4) 0.5171(5) 0.0058(13) Uani 1 1 d . . . . .
B8 B 0.3751(7) 0.3826(4) 0.5127(5) 0.0096(14) Uani 1 1 d . . . . .

loop_
_atom_site_aniso_label
_atom_site_aniso_U_11
_atom_site_aniso_U_22
_atom_site_aniso_U_33
_atom_site_aniso_U_23
_atom_site_aniso_U_13
_atom_site_aniso_U_12
Lu1 0.00626(9) 0.00550(10) 0.00732(10) -0.00003(10) 0.00280(8) 0.00006(9)
Lu2 0.00577(10) 0.00643(12) 0.00518(11) -0.00002(9) 0.00202(8) -0.00069(9)
Lu3 0.00531(10) 0.00716(11) 0.00590(11) -0.00023(9) 0.00208(8) 0.00057(9)
Lu4 0.01147(13) 0.00796(11) 0.00989(12) 0.00107(10) 0.00582(10) 0.00060(9)
Lu5 0.00578(10) 0.00565(11) 0.00644(11) -0.00052(9) 0.00222(9) -0.00052(9)
Lu6 0.00570(10) 0.00629(12) 0.00692(11) 0.00003(9) 0.00223(9) 0.00010(9)
K1 0.0126(6) 0.0120(7) 0.0161(7) 0.0017(5) 0.0034(5) 0.0016(5)
K2 0.0128(6) 0.0130(7) 0.0182(7) 0.0039(5) 0.0068(5) 0.0003(5)
K3 0.0129(6) 0.0135(7) 0.0202(7) -0.0015(6) 0.0093(5) -0.0020(5)
K4 0.0162(6) 0.0135(7) 0.0217(7) -0.0019(6) 0.0120(6) 0.0014(5)
K5 0.0180(7) 0.0170(7) 0.0161(7) 0.0014(6) 0.0107(6) 0.0012(5)
K6 0.0153(6) 0.0154(7) 0.0144(7) -0.0010(5) 0.0075(5) -0.0010(5)
O1 0.019(2) 0.007(2) 0.021(2) 0.0014(17) 0.0163(18) 0.0029(17)
O2 0.0110(19) 0.011(2) 0.013(2) 0.0038(17) 0.0064(17) 0.0039(16)
O3 0.0080(18) 0.010(2) 0.012(2) -0.0033(17) 0.0060(16) -0.0048(16)
O4 0.0078(19) 0.010(2) 0.025(3) 0.0009(18) 0.0096(18) -0.0022(17)
O5 0.015(2) 0.012(2) 0.014(2) -0.0019(18) 0.0052(17) -0.0003(17)
O6 0.0085(18) 0.008(2) 0.010(2) 0.0007(17) 0.0052(16) 0.0008(16)
O7 0.0071(18) 0.015(2) 0.015(2) -0.0015(18) 0.0052(17) -0.0016(17)
O8 0.0098(19) 0.005(2) 0.013(2) 0.0044(16) 0.0031(16) 0.0021(15)
O9 0.0093(19) 0.003(2) 0.022(2) 0.0026(18) 0.0078(18) 0.0013(15)
O10 0.0080(17) 0.0089(18) 0.017(2) -0.0018(19) 0.0052(15) -0.0027(17)
O11 0.009(2) 0.015(2) 0.012(2) -0.0007(19) 0.0017(17) 0.0034(18)
O12 0.010(2) 0.013(2) 0.010(2) 0.0034(19) 0.0032(17) -0.0047(18)
O13 0.016(2) 0.009(2) 0.007(2) -0.0020(16) 0.0012(16) 0.0015(17)
O14 0.0095(19) 0.009(2) 0.010(2) 0.0034(16) 0.0006(16) 0.0052(16)
O15 0.0084(19) 0.011(2) 0.011(2) 0.0008(17) 0.0022(16) 0.0033(16)
O16 0.025(3) 0.021(3) 0.034(3) 0.012(2) 0.021(2) 0.005(2)
O17 0.015(2) 0.019(2) 0.011(2) -0.0019(19) 0.0022(17) 0.0003(19)
O18 0.010(2) 0.023(2) 0.007(2) 0.0047(18) 0.0027(16) -0.0014(18)
O19 0.014(2) 0.011(2) 0.009(2) 0.0026(17) 0.0013(16) -0.0030(17)
O20 0.015(2) 0.017(3) 0.023(3) 0.014(2) -0.0056(19) -0.0075(19)
O21 0.014(2) 0.012(2) 0.006(2) 0.0019(17) 0.0014(16) 0.0000(17)
O22 0.012(2) 0.020(2) 0.009(2) -0.0015(19) 0.0020(17) -0.0025(18)
O23 0.018(2) 0.015(2) 0.014(2) -0.0027(19) 0.0081(18) 0.0060(18)
O24 0.015(2) 0.019(3) 0.006(2) -0.0007(18) 0.0006(17) 0.0049(18)
B1 0.008(3) 0.004(3) 0.006(3) -0.001(3) 0.001(2) -0.001(3)
B2 0.010(3) 0.006(3) 0.008(3) -0.001(2) 0.003(2) -0.003(2)
B3 0.004(3) 0.013(3) 0.004(3) -0.002(2) 0.000(2) -0.001(2)
B4 0.008(3) 0.005(3) 0.008(3) -0.003(3) 0.000(2) 0.000(3)
B5 0.007(3) 0.004(3) 0.009(3) 0.002(2) 0.003(2) 0.002(2)
B6 0.011(3) 0.006(3) 0.009(3) -0.002(2) 0.007(3) 0.000(2)
B7 0.010(3) 0.005(3) 0.002(3) -0.002(2) 0.002(2) -0.003(2)
B8 0.014(3) 0.004(3) 0.014(4) 0.001(2) 0.008(3) -0.001(3)

loop_
_atom_type_symbol
_atom_type_description
_atom_type_scat_dispersion_real
_atom_type_scat_dispersion_imag
_atom_type_scat_source
B B 0.0013 0.0007 'International Tables Vol C Tables 4.2.6.8 and 6.1.1.4'
K K 0.2009 0.2494 'International Tables Vol C Tables 4.2.6.8 and 6.1.1.4'
O O 0.0106 0.0060 'International Tables Vol C Tables 4.2.6.8 and 6.1.1.4'
Lu Lu -0.4720 5.8584 'International Tables Vol C Tables 4.2.6.8 and 6.1.1.4'

loop_
_geom_angle_atom_site_label_1
_geom_angle_atom_site_label_2
_geom_angle_atom_site_label_3
_geom_angle
_geom_angle_site_symmetry_1
_geom_angle_site_symmetry_3
O1 Lu1 O13 85.13(16) 1_655 1_655
O1 Lu1 O19 107.18(16) 1_655 .
O13 Lu1 O19 167.19(14) 1_655 .
O1 Lu1 O9 139.96(14) 1_655 2_746
O13 Lu1 O9 84.87(15) 1_655 2_746
O19 Lu1 O9 87.66(15) . 2_746
O1 Lu1 O6 131.83(14) 1_655 .
O13 Lu1 O6 87.86(15) 1_655 .
O19 Lu1 O6 81.28(15) . .
O9 Lu1 O6 86.34(12) 2_746 .
O1 Lu1 O8 80.92(14) 1_655 1_655
O13 Lu1 O8 94.11(15) 1_655 1_655
O19 Lu1 O8 91.40(15) . 1_655
O9 Lu1 O8 61.30(14) 2_746 1_655
O6 Lu1 O8 147.18(14) . 1_655
O1 Lu1 O5 72.52(15) 1_655 .
O13 Lu1 O5 94.89(15) 1_655 .
O19 Lu1 O5 85.75(15) . .
O9 Lu1 O5 146.99(15) 2_746 .
O6 Lu1 O5 60.70(14) . .
O8 Lu1 O5 151.06(14) 1_655 .
O1 Lu1 B3 109.50(18) 1_655 1_655
O13 Lu1 B3 87.17(17) 1_655 1_655
O19 Lu1 B3 91.85(17) . 1_655
O9 Lu1 B3 31.34(18) 2_746 1_655
O6 Lu1 B3 117.67(18) . 1_655
O8 Lu1 B3 30.13(17) 1_655 1_655
O5 Lu1 B3 177.27(17) . 1_655
O1 Lu1 B2 102.44(18) 1_655 .
O13 Lu1 B2 92.62(18) 1_655 .
O19 Lu1 B2 81.45(18) . .
O9 Lu1 B2 116.67(17) 2_746 .
O6 Lu1 B2 30.40(17) . .
O8 Lu1 B2 172.72(17) 1_655 .
O5 Lu1 B2 30.33(17) . .
B3 Lu1 B2 147.92(19) 1_655 .
O1 Lu1 K1 133.82(12) 1_655 1_655
O13 Lu1 K1 50.15(11) 1_655 1_655
O19 Lu1 K1 117.06(11) . 1_655
O9 Lu1 K1 57.63(11) 2_746 1_655
O6 Lu1 K1 49.41(10) . 1_655
O8 Lu1 K1 109.42(10) 1_655 1_655
O5 Lu1 K1 97.39(11) . 1_655
B3 Lu1 K1 82.53(15) 1_655 1_655
B2 Lu1 K1 73.04(14) . 1_655
O1 Lu1 K2 156.24(12) 1_655 2_646
O13 Lu1 K2 118.60(11) 1_655 2_646
O19 Lu1 K2 49.07(11) . 2_646
O9 Lu1 K2 51.16(10) 2_746 2_646
O6 Lu1 K2 54.14(10) . 2_646
O8 Lu1 K2 97.34(10) 1_655 2_646
O5 Lu1 K2 102.31(11) . 2_646
B3 Lu1 K2 75.10(14) 1_655 2_646
B2 Lu1 K2 76.96(14) . 2_646
K1 Lu1 K2 69.26(3) 1_655 2_646
O1 Lu1 K6 52.59(11) 1_655 1_655
O13 Lu1 K6 56.33(11) 1_655 1_655
O19 Lu1 K6 134.23(11) . 1_655
O9 Lu1 K6 90.23(10) 2_746 1_655
O6 Lu1 K6 144.19(10) . 1_655
O8 Lu1 K6 48.99(10) 1_655 1_655
O5 Lu1 K6 117.04(11) . 1_655
B3 Lu1 K6 65.62(14) 1_655 1_655
B2 Lu1 K6 138.03(14) . 1_655
K1 Lu1 K6 99.68(3) 1_655 1_655
K2 Lu1 K6 140.37(3) 2_646 1_655
O18 Lu2 O21 163.74(17) . .
O18 Lu2 O10 95.05(16) . 3_666
O21 Lu2 O10 84.87(16) . 3_666
O18 Lu2 O6 95.28(16) . 4_565
O21 Lu2 O6 95.30(15) . 4_565
O10 Lu2 O6 139.31(14) 3_666 4_565
O18 Lu2 O3 91.63(15) . 3_666
O21 Lu2 O3 77.11(15) . 3_666
O10 Lu2 O3 134.21(14) 3_666 3_666
O6 Lu2 O3 84.63(14) 4_565 3_666
O18 Lu2 O4 103.78(17) . 4_565
O21 Lu2 O4 92.13(16) . 4_565
O10 Lu2 O4 77.88(14) 3_666 4_565
O6 Lu2 O4 61.44(13) 4_565 4_565
O3 Lu2 O4 143.50(14) 3_666 4_565
O18 Lu2 O12 91.49(15) . 3_666
O21 Lu2 O12 74.62(14) . 3_666
O10 Lu2 O12 58.15(13) 3_666 3_666
O6 Lu2 O12 160.09(13) 4_565 3_666
O3 Lu2 O12 76.46(13) 3_666 3_666
O4 Lu2 O12 134.64(13) 4_565 3_666
O18 Lu2 B2 100.01(19) . 4_565
O21 Lu2 B2 95.41(18) . 4_565
O10 Lu2 B2 108.39(17) 3_666 4_565
O6 Lu2 B2 30.96(17) 4_565 4_565
O3 Lu2 B2 114.90(17) 3_666 4_565
O4 Lu2 B2 30.51(17) 4_565 4_565
O12 Lu2 B2 163.32(17) 3_666 4_565
O18 Lu2 B4 92.33(19) . 3_666
O21 Lu2 B4 79.71(18) . 3_666
O10 Lu2 B4 29.01(16) 3_666 3_666
O6 Lu2 B4 167.07(17) 4_565 3_666
O3 Lu2 B4 105.62(16) 3_666 3_666
O4 Lu2 B4 106.56(17) 4_565 3_666
O12 Lu2 B4 29.21(15) 3_666 3_666
B2 Lu2 B4 137.02(19) 4_565 3_666
O18 Lu2 Lu5 118.23(13) . 3_666
O21 Lu2 Lu5 45.68(11) . 3_666
O10 Lu2 Lu5 93.36(10) 3_666 3_666
O6 Lu2 Lu5 115.62(10) 4_565 3_666
O3 Lu2 Lu5 45.04(10) 3_666 3_666
O4 Lu2 Lu5 137.74(11) 4_565 3_666
O12 Lu2 Lu5 45.37(8) 3_666 3_666
B2 Lu2 Lu5 134.09(14) 4_565 3_666
B4 Lu2 Lu5 69.24(13) 3_666 3_666
O18 Lu2 K2 51.03(11) . 3_666
O21 Lu2 K2 128.89(11) . 3_666
O10 Lu2 K2 145.74(12) 3_666 3_666
O6 Lu2 K2 54.29(10) 4_565 3_666
O3 Lu2 K2 61.70(10) 3_666 3_666
O4 Lu2 K2 103.13(11) 4_565 3_666
O12 Lu2 K2 119.11(9) 3_666 3_666
B2 Lu2 K2 77.57(14) 4_565 3_666
B4 Lu2 K2 137.53(16) 3_666 3_666
Lu5 Lu2 K2 106.46(2) 3_666 3_666
O18 Lu2 K3 144.15(11) . .
O21 Lu2 K3 47.48(11) . .
O10 Lu2 K3 58.59(12) 3_666 .
O6 Lu2 K3 92.12(10) 4_565 .
O3 Lu2 K3 124.01(10) 3_666 .
O4 Lu2 K3 50.66(11) 4_565 .
O12 Lu2 K3 93.29(9) 3_666 .
B2 Lu2 K3 70.32(14) 4_565 .
B4 Lu2 K3 75.68(15) 3_666 .
Lu5 Lu2 K3 89.34(2) 3_666 .
K2 Lu2 K3 146.32(3) 3_666 .
O24 Lu3 O2 89.02(15) . .
O24 Lu3 O10 91.85(17) . .
O2 Lu3 O10 130.63(15) . .
O24 Lu3 O9 96.30(17) . .
O2 Lu3 O9 82.68(15) . .
O10 Lu3 O9 145.91(14) . .
O24 Lu3 O15 158.78(17) . .
O2 Lu3 O15 81.05(15) . .
O10 Lu3 O15 80.77(16) . .
O9 Lu3 O15 100.93(16) . .
O24 Lu3 O7 103.59(16) . 2_656
O2 Lu3 O7 142.15(15) . 2_656
O10 Lu3 O7 85.14(14) . 2_656
O9 Lu3 O7 60.78(14) . 2_656
O15 Lu3 O7 95.63(15) . 2_656
O24 Lu3 B3 100.47(18) . 2_656
O2 Lu3 B3 113.34(17) . 2_656
O10 Lu3 B3 114.96(16) . 2_656
O9 Lu3 B3 30.98(16) . 2_656
O15 Lu3 B3 100.68(17) . 2_656
O7 Lu3 B3 29.84(16) 2_656 2_656
O24 Lu3 O11 90.68(15) . .
O2 Lu3 O11 75.83(13) . .
O10 Lu3 O11 54.81(12) . .
O9 Lu3 O11 157.28(13) . .
O15 Lu3 O11 68.77(14) . .
O7 Lu3 O11 138.12(12) 2_656 .
B3 Lu3 O11 165.46(16) 2_656 .
O24 Lu3 B4 90.74(19) . .
O2 Lu3 B4 103.56(17) . .
O10 Lu3 B4 27.09(16) . .
O9 Lu3 B4 170.71(18) . .
O15 Lu3 B4 73.64(18) . .
O7 Lu3 B4 111.67(16) 2_656 .
B3 Lu3 B4 141.42(19) 2_656 .
O11 Lu3 B4 27.73(14) . .
O24 Lu3 Lu6 117.06(12) . .
O2 Lu3 Lu6 47.29(11) . .
O10 Lu3 Lu6 90.06(10) . .
O9 Lu3 Lu6 114.89(10) . .
O15 Lu3 Lu6 43.73(11) . .
O7 Lu3 Lu6 139.20(10) 2_656 .
B3 Lu3 Lu6 134.33(13) 2_656 .
O11 Lu3 Lu6 43.62(8) . .
B4 Lu3 Lu6 66.60(13) . .
O24 Lu3 K4 142.42(11) . .
O2 Lu3 K4 127.83(11) . .
O10 Lu3 K4 60.04(12) . .
O9 Lu3 K4 95.68(11) . .
O15 Lu3 K4 47.85(11) . .
O7 Lu3 K4 53.52(10) 2_656 .
B3 Lu3 K4 73.70(14) 2_656 .
O11 Lu3 K4 91.77(8) . .
B4 Lu3 K4 75.07(14) . .
Lu6 Lu3 K4 89.34(2) . .
O24 Lu3 K1 52.92(11) . 2_656
O2 Lu3 K1 53.10(11) . 2_656
O10 Lu3 K1 144.17(12) . 2_656
O9 Lu3 K1 57.37(11) . 2_656
O15 Lu3 K1 129.20(10) . 2_656
O7 Lu3 K1 107.35(10) 2_656 2_656
B3 Lu3 K1 81.82(14) 2_656 2_656
O11 Lu3 K1 112.51(8) . 2_656
B4 Lu3 K1 131.90(14) . 2_656
Lu6 Lu3 K1 100.03(2) . 2_656
K4 Lu3 K1 152.99(3) . 2_656
O22 Lu4 O17 166.84(16) . .
O22 Lu4 O4 88.20(17) . .
O17 Lu4 O4 91.01(17) . .
O22 Lu4 O7 85.19(16) . .
O17 Lu4 O7 81.83(16) . .
O4 Lu4 O7 77.12(14) . .
O22 Lu4 O11 86.10(16) . .
O17 Lu4 O11 105.08(16) . .
O4 Lu4 O11 124.36(13) . .
O7 Lu4 O11 156.50(14) . .
O22 Lu4 O12 95.09(15) . .
O17 Lu4 O12 85.59(15) . .
O4 Lu4 O12 176.59(14) . .
O7 Lu4 O12 102.24(13) . .
O11 Lu4 O12 56.91(11) . .
O22 Lu4 O5 83.55(14) . .
O17 Lu4 O5 106.99(14) . .
O4 Lu4 O5 57.22(14) . .
O7 Lu4 O5 133.14(14) . .
O11 Lu4 O5 67.14(13) . .
O12 Lu4 O5 123.96(13) . .
O22 Lu4 O16 141.49(14) . .
O17 Lu4 O16 51.58(14) . .
O4 Lu4 O16 88.72(14) . .
O7 Lu4 O16 131.20(14) . .
O11 Lu4 O16 64.54(13) . .
O12 Lu4 O16 89.25(13) . .
O5 Lu4 O16 62.86(13) . .
O22 Lu4 B2 82.99(18) . .
O17 Lu4 B2 102.34(18) . .
O4 Lu4 B2 28.48(17) . .
O7 Lu4 B2 104.53(17) . .
O11 Lu4 B2 95.99(16) . .
O12 Lu4 B2 152.88(16) . .
O5 Lu4 B2 28.92(16) . .
O16 Lu4 B2 76.36(16) . .
O22 Lu4 B4 91.4(2) . .
O17 Lu4 B4 95.3(2) . .
O4 Lu4 B4 152.60(17) . .
O7 Lu4 B4 130.16(17) . .
O11 Lu4 B4 28.45(16) . .
O12 Lu4 B4 28.48(16) . .
O5 Lu4 B4 95.50(17) . .
O16 Lu4 B4 74.72(17) . .
B2 Lu4 B4 124.4(2) . .
O22 Lu4 B6 166.57(16) . .
O17 Lu4 B6 25.74(16) . .
O4 Lu4 B6 86.04(17) . .
O7 Lu4 B6 105.27(17) . .
O11 Lu4 B6 87.16(16) . .
O12 Lu4 B6 90.93(15) . .
O5 Lu4 B6 83.12(15) . .
O16 Lu4 B6 26.36(15) . .
B2 Lu4 B6 86.18(18) . .
B4 Lu4 B6 88.2(2) . .
O22 Lu4 K5 47.51(11) . .
O17 Lu4 K5 145.58(12) . .
O4 Lu4 K5 94.69(11) . .
O7 Lu4 K5 132.51(11) . .
O11 Lu4 K5 45.26(10) . .
O12 Lu4 K5 88.19(9) . .
O5 Lu4 K5 50.92(10) . .
O16 Lu4 K5 94.58(9) . .
B2 Lu4 K5 70.52(14) . .
B4 Lu4 K5 65.75(15) . .
B6 Lu4 K5 120.93(13) . .
O23 Lu5 O20 103.92(19) . 1_455
O23 Lu5 O8 90.59(16) . .
O20 Lu5 O8 82.81(15) 1_455 .
O23 Lu5 O3 165.50(15) . .
O20 Lu5 O3 90.57(17) 1_455 .
O8 Lu5 O3 91.67(15) . .
O23 Lu5 O21 98.52(16) . 3_666
O20 Lu5 O21 120.15(15) 1_455 3_666
O8 Lu5 O21 151.76(14) . 3_666
O3 Lu5 O21 73.24(14) . 3_666
O23 Lu5 O12 85.90(15) . .
O20 Lu5 O12 158.46(15) 1_455 .
O8 Lu5 O12 77.89(14) . .
O3 Lu5 O12 80.58(14) . .
O21 Lu5 O12 76.19(14) 3_666 .
O23 Lu5 O20 89.33(18) . 3_666
O20 Lu5 O20 67.61(18) 1_455 3_666
O8 Lu5 O20 149.46(15) . 3_666
O3 Lu5 O20 95.93(16) . 3_666
O21 Lu5 O20 57.89(14) 3_666 3_666
O12 Lu5 O20 132.53(14) . 3_666
O23 Lu5 B7 91.76(18) . 3_666
O20 Lu5 B7 94.79(17) 1_455 3_666
O8 Lu5 B7 176.99(16) . 3_666
O3 Lu5 B7 86.52(16) . 3_666
O21 Lu5 B7 29.36(16) 3_666 3_666
O12 Lu5 B7 104.15(16) . 3_666
O20 Lu5 B7 28.76(16) 3_666 3_666
O23 Lu5 Lu2 122.00(12) . 3_666
O20 Lu5 Lu2 130.62(14) 1_455 3_666
O8 Lu5 Lu2 111.66(11) . 3_666
O3 Lu5 Lu2 44.29(9) . 3_666
O21 Lu5 Lu2 41.53(10) 3_666 3_666
O12 Lu5 Lu2 51.30(10) . 3_666
O20 Lu5 Lu2 94.04(12) 3_666 3_666
B7 Lu5 Lu2 68.57(12) 3_666 3_666
O23 Lu5 K6 117.52(12) . .
O20 Lu5 K6 111.55(13) 1_455 .
O8 Lu5 K6 47.65(11) . .
O3 Lu5 K6 55.59(10) . .
O21 Lu5 K6 105.20(10) 3_666 .
O12 Lu5 K6 47.51(10) . .
O20 Lu5 K6 151.33(13) 3_666 .
B7 Lu5 K6 132.32(13) 3_666 .
Lu2 Lu5 K6 64.07(2) 3_666 .
O23 Lu5 K5 43.74(13) . 3_666
O20 Lu5 K5 107.75(13) 1_455 3_666
O8 Lu5 K5 134.20(10) . 3_666
O3 Lu5 K5 131.33(10) . 3_666
O21 Lu5 K5 58.45(10) 3_666 3_666
O12 Lu5 K5 92.66(10) . 3_666
O20 Lu5 K5 54.70(12) 3_666 3_666
B7 Lu5 K5 48.29(13) 3_666 3_666
Lu2 Lu5 K5 95.03(2) 3_666 3_666
K6 Lu5 K5 140.10(3) . 3_666
O23 Lu5 K1 44.31(12) . 4_565
O20 Lu5 K1 59.94(14) 1_455 4_565
O8 Lu5 K1 80.62(11) . 4_565
O3 Lu5 K1 150.11(9) . 4_565
O21 Lu5 K1 123.96(10) 3_666 4_565
O12 Lu5 K1 124.99(10) . 4_565
O20 Lu5 K1 78.12(12) 3_666 4_565
B7 Lu5 K1 99.78(13) 3_666 4_565
Lu2 Lu5 K1 163.42(2) 3_666 4_565
K6 Lu5 K1 127.67(3) . 4_565
K5 Lu5 K1 68.48(3) 3_666 4_565
O16 Lu6 O14 84.44(16) . 3_766
O16 Lu6 O5 81.28(17) . .
O14 Lu6 O5 89.88(15) 3_766 .
O16 Lu6 O1 145.26(17) . 1_655
O14 Lu6 O1 76.90(15) 3_766 1_655
O5 Lu6 O1 69.77(14) . 1_655
O16 Lu6 O15 90.78(17) . .
O14 Lu6 O15 122.82(15) 3_766 .
O5 Lu6 O15 145.58(14) . .
O1 Lu6 O15 123.97(14) 1_655 .
O16 Lu6 O14 105.84(17) . 1_556
O14 Lu6 O14 69.18(17) 3_766 1_556
O5 Lu6 O14 156.66(14) . 1_556
O1 Lu6 O14 94.65(14) 1_655 1_556
O15 Lu6 O14 57.59(13) . 1_556
O16 Lu6 O11 79.27(16) . .
O14 Lu6 O11 156.98(15) 3_766 .
O5 Lu6 O11 71.74(14) . .
O1 Lu6 O11 108.07(14) 1_655 .
O15 Lu6 O11 73.89(14) . .
O14 Lu6 O11 131.03(14) 1_556 .
O16 Lu6 O2 154.08(15) . .
O14 Lu6 O2 120.72(14) 3_766 .
O5 Lu6 O2 103.23(14) . .
O1 Lu6 O2 55.91(13) 1_655 .
O15 Lu6 O2 70.93(14) . .
O14 Lu6 O2 80.24(14) 1_556 .
O11 Lu6 O2 78.07(13) . .
O16 Lu6 B5 93.67(19) . .
O14 Lu6 B5 93.75(17) 3_766 .
O5 Lu6 B5 173.48(16) . .
O1 Lu6 B5 116.34(17) 1_655 .
O15 Lu6 B5 29.61(16) . .
O14 Lu6 B5 29.13(16) 1_556 .
O11 Lu6 B5 103.38(16) . .
O2 Lu6 B5 79.54(17) . .
O16 Lu6 B1 171.19(19) . .
O14 Lu6 B1 95.87(17) 3_766 .
O5 Lu6 B1 89.92(16) . .
O1 Lu6 B1 27.95(15) 1_655 .
O15 Lu6 B1 96.39(16) . .
O14 Lu6 B1 82.40(16) 1_556 .
O11 Lu6 B1 97.78(17) . .
O2 Lu6 B1 28.78(15) . .
B5 Lu6 B1 95.09(18) . .
O16 Lu6 Lu3 115.47(12) . .
O14 Lu6 Lu3 149.08(11) 3_766 .
O5 Lu6 Lu3 115.33(11) . .
O1 Lu6 Lu3 94.58(10) 1_655 .
O15 Lu6 Lu3 39.81(10) . .
O14 Lu6 Lu3 82.20(10) 1_556 .
O11 Lu6 Lu3 53.93(10) . .
O2 Lu6 Lu3 39.34(9) . .
B5 Lu6 Lu3 63.12(13) . .
B1 Lu6 Lu3 68.11(12) . .
O16 Lu6 K5 113.49(14) . .
O14 Lu6 K5 130.94(11) 3_766 .
O5 Lu6 K5 51.99(11) . .
O1 Lu6 K5 62.53(11) 1_655 .
O15 Lu6 K5 103.04(10) . .
O14 Lu6 K5 136.51(10) 1_556 .
O11 Lu6 K5 45.81(10) . .
O2 Lu6 K5 56.27(10) . .
B5 Lu6 K5 127.69(14) . .
B1 Lu6 K5 59.91(14) . .
Lu3 Lu6 K5 64.89(2) . .
O6 K1 O13 71.24(13) 1_455 .
O6 K1 O23 168.18(14) 1_455 4_566
O13 K1 O23 120.58(13) . 4_566
O6 K1 O3 68.27(12) 1_455 2_546
O13 K1 O3 138.92(13) . 2_546
O23 K1 O3 100.00(13) 4_566 2_546
O6 K1 O24 134.01(13) 1_455 2_646
O13 K1 O24 90.61(13) . 2_646
O23 K1 O24 50.67(13) 4_566 2_646
O3 K1 O24 112.71(13) 2_546 2_646
O6 K1 O2 90.41(13) 1_455 2_646
O13 K1 O2 123.46(13) . 2_646
O23 K1 O2 82.79(13) 4_566 2_646
O3 K1 O2 51.29(11) 2_546 2_646
O24 K1 O2 64.46(12) 2_646 2_646
O6 K1 O9 66.64(11) 1_455 2_646
O13 K1 O9 64.03(12) . 2_646
O23 K1 O9 117.10(13) 4_566 2_646
O3 K1 O9 93.26(12) 2_546 2_646
O24 K1 O9 67.41(12) 2_646 2_646
O2 K1 O9 59.62(12) 2_646 2_646
O6 K1 B8 160.34(16) 1_455 4_566
O13 K1 B8 99.63(16) . 4_566
O23 K1 B8 26.84(15) 4_566 4_566
O3 K1 B8 116.48(15) 2_546 4_566
O24 K1 B8 26.57(15) 2_646 4_566
O2 K1 B8 80.12(15) 2_646 4_566
O9 K1 B8 93.75(15) 2_646 4_566
O6 K1 B1 83.83(15) 1_455 2_646
O13 K1 B1 142.06(15) . 2_646
O23 K1 B1 85.83(16) 4_566 2_646
O3 K1 B1 26.29(14) 2_546 2_646
O24 K1 B1 86.59(16) 2_646 2_646
O2 K1 B1 26.33(15) 2_646 2_646
O9 K1 B1 80.14(15) 2_646 2_646
B8 K1 B1 94.53(18) 4_566 2_646
O6 K1 B7 84.54(14) 1_455 4_466
O13 K1 B7 111.01(15) . 4_466
O23 K1 B7 90.50(15) 4_566 4_466
O3 K1 B7 71.94(14) 2_546 4_466
O24 K1 B7 141.08(15) 2_646 4_466
O2 K1 B7 120.07(15) 2_646 4_466
O9 K1 B7 150.98(14) 2_646 4_466
B8 K1 B7 115.12(17) 4_566 4_466
B1 K1 B7 94.00(17) 2_646 4_466
O6 K1 O20 105.13(12) 1_455 4_466
O13 K1 O20 129.60(12) . 4_466
O23 K1 O20 67.94(12) 4_566 4_466
O3 K1 O20 69.27(11) 2_546 4_466
O24 K1 O20 118.35(12) 2_646 4_466
O2 K1 O20 106.57(12) 2_646 4_466
O9 K1 O20 162.53(12) 2_646 4_466
B8 K1 O20 94.11(15) 4_566 4_466
B1 K1 O20 83.71(15) 2_646 4_466
B7 K1 O20 24.23(13) 4_466 4_466
O6 K1 O21 65.04(11) 1_455 4_466
O13 K1 O21 114.01(12) . 4_466
O23 K1 O21 107.18(12) 4_566 4_466
O3 K1 O21 52.86(11) 2_546 4_466
O24 K1 O21 154.42(12) 2_646 4_466
O2 K1 O21 104.07(11) 2_646 4_466
O9 K1 O21 128.54(11) 2_646 4_466
B8 K1 O21 133.89(15) 4_566 4_466
B1 K1 O21 78.19(15) 2_646 4_466
B7 K1 O21 24.12(13) 4_466 4_466
O20 K1 O21 40.14(10) 4_466 4_466
O14 K2 O19 136.63(14) 1_456 2_656
O14 K2 O18 111.91(13) 1_456 3_666
O19 K2 O18 95.85(13) 2_656 3_666
O14 K2 O9 103.79(12) 1_456 1_455
O19 K2 O9 70.65(12) 2_656 1_455
O18 K2 O9 138.21(13) 3_666 1_455
O14 K2 O6 155.20(13) 1_456 2_656
O19 K2 O6 64.46(12) 2_656 2_656
O18 K2 O6 70.83(12) 3_666 2_656
O9 K2 O6 67.67(11) 1_455 2_656
O14 K2 O2 69.71(13) 1_456 1_455
O19 K2 O2 131.35(13) 2_656 1_455
O18 K2 O2 110.55(13) 3_666 1_455
O9 K2 O2 62.33(12) 1_455 1_455
O6 K2 O2 86.10(12) 2_656 1_455
O14 K2 O16 64.09(12) 1_456 3_667
O19 K2 O16 122.83(14) 2_656 3_667
O18 K2 O16 49.86(13) 3_666 3_667
O9 K2 O16 165.93(14) 1_455 3_667
O6 K2 O16 120.08(13) 2_656 3_667
O2 K2 O16 105.16(14) 1_455 3_667
O14 K2 B5 26.89(14) 1_456 1_455
O19 K2 B5 114.61(15) 2_656 1_455
O18 K2 B5 137.95(16) 3_666 1_455
O9 K2 B5 81.43(15) 1_455 1_455
O6 K2 B5 147.73(15) 2_656 1_455
O2 K2 B5 70.95(15) 1_455 1_455
O16 K2 B5 88.44(15) 3_667 1_455
O14 K2 B1 74.34(16) 1_456 1_455
O19 K2 B1 143.60(16) 2_656 1_455
O18 K2 B1 84.34(16) 3_666 1_455
O9 K2 B1 85.05(16) 1_455 1_455
O6 K2 B1 81.60(16) 2_656 1_455
O2 K2 B1 26.67(15) 1_455 1_455
O16 K2 B1 84.68(17) 3_667 1_455
B5 K2 B1 86.88(18) 1_455 1_455
O14 K2 B6 90.44(15) 1_456 3_667
O19 K2 B6 102.74(16) 2_656 3_667
O18 K2 B6 26.90(15) 3_666 3_667
O9 K2 B6 164.76(16) 1_455 3_667
O6 K2 B6 97.11(15) 2_656 3_667
O2 K2 B6 119.43(15) 1_455 3_667
O16 K2 B6 26.43(15) 3_667 3_667
B5 K2 B6 113.72(18) 1_455 3_667
B1 K2 B6 93.73(18) 1_455 3_667
O14 K2 O3 96.95(12) 1_456 .
O19 K2 O3 125.53(12) 2_656 .
O18 K2 O3 64.42(12) 3_666 .
O9 K2 O3 90.91(12) 1_455 .
O6 K2 O3 61.13(11) 2_656 .
O2 K2 O3 47.49(10) 1_455 .
O16 K2 O3 83.90(13) 3_667 .
B5 K2 O3 112.31(15) 1_455 .
B1 K2 O3 25.50(14) 1_455 .
B6 K2 O3 81.83(14) 3_667 .
O14 K2 Lu2 128.59(10) 1_456 3_666
O19 K2 Lu2 93.66(9) 2_656 3_666
O18 K2 Lu2 36.99(9) 3_666 3_666
O9 K2 Lu2 102.77(10) 1_455 3_666
O6 K2 Lu2 40.15(8) 2_656 3_666
O2 K2 Lu2 85.35(9) 1_455 3_666
O16 K2 Lu2 81.48(10) 3_667 3_666
B5 K2 Lu2 150.86(13) 1_455 3_666
B1 K2 Lu2 65.08(13) 1_455 3_666
B6 K2 Lu2 63.29(12) 3_667 3_666
O3 K2 Lu2 39.66(7) . 3_666
O21 K3 O24 111.77(14) . 3_666
O21 K3 O4 73.11(13) . 4_565
O24 K3 O4 111.14(13) 3_666 4_565
O21 K3 O19 52.56(12) . .
O24 K3 O19 134.82(14) 3_666 .
O4 K3 O19 103.67(13) 4_565 .
O21 K3 O22 105.56(14) . .
O24 K3 O22 50.68(12) 3_666 .
O4 K3 O22 160.64(13) 4_565 .
O19 K3 O22 89.64(13) . .
O21 K3 O17 139.68(14) . 4_565
O24 K3 O17 94.06(13) 3_666 4_565
O4 K3 O17 68.78(13) 4_565 4_565
O19 K3 O17 125.63(13) . 4_565
O22 K3 O17 114.75(14) . 4_565
O21 K3 B7 26.90(14) . .
O24 K3 B7 124.36(16) 3_666 .
O4 K3 B7 91.00(15) 4_565 .
O19 K3 B7 25.99(14) . .
O22 K3 B7 95.35(15) . .
O17 K3 B7 141.34(16) 4_565 .
O21 K3 B6 129.66(16) . 4_565
O24 K3 B6 116.03(16) 3_666 4_565
O4 K3 B6 75.89(15) 4_565 4_565
O19 K3 B6 99.47(16) . 4_565
O22 K3 B6 116.22(16) . 4_565
O17 K3 B6 26.43(15) 4_565 4_565
B7 K3 B6 118.75(18) . 4_565
O21 K3 O10 62.13(12) . 3_666
O24 K3 O10 65.69(12) 3_666 3_666
O4 K3 O10 57.79(12) 4_565 3_666
O19 K3 O10 114.53(12) . 3_666
O22 K3 O10 104.02(13) . 3_666
O17 K3 O10 105.79(12) 4_565 3_666
B7 K3 O10 88.56(14) . 3_666
B6 K3 O10 126.90(15) 4_565 3_666
O21 K3 O18 132.91(12) . 4_566
O24 K3 O18 113.87(13) 3_666 4_566
O4 K3 O18 100.26(12) 4_565 4_566
O19 K3 O18 86.25(12) . 4_566
O22 K3 O18 94.50(13) . 4_566
O17 K3 O18 46.38(12) 4_565 4_566
B7 K3 O18 110.98(15) . 4_566
B6 K3 O18 25.61(14) 4_565 4_566
O10 K3 O18 151.79(12) 3_666 4_566
O21 K3 K4 164.54(11) . 2_646
O24 K3 K4 60.21(10) 3_666 2_646
O4 K3 K4 121.53(10) 4_565 2_646
O19 K3 K4 122.04(10) . 2_646
O22 K3 K4 58.99(10) . 2_646
O17 K3 K4 55.77(9) 4_565 2_646
B7 K3 K4 144.53(12) . 2_646
B6 K3 K4 63.22(12) 4_565 2_646
O10 K3 K4 119.52(9) 3_666 2_646
O18 K3 K4 53.73(8) 4_566 2_646
O21 K3 B8 109.63(16) . .
O24 K3 B8 25.33(15) 3_666 .
O4 K3 B8 135.94(16) 4_565 .
O19 K3 B8 112.29(16) . .
O22 K3 B8 25.40(15) . .
O17 K3 B8 106.68(15) 4_565 .
B7 K3 B8 110.48(17) . .
B6 K3 B8 120.24(18) 4_565 .
O10 K3 B8 83.90(15) 3_666 .
O18 K3 B8 106.52(14) 4_566 .
K4 K3 B8 57.04(12) 2_646 .
O15 K4 O17 106.45(14) . 3_667
O15 K4 O7 77.50(13) . 2_656
O17 K4 O7 166.65(13) 3_667 2_656
O15 K4 O18 106.98(14) . 3_666
O17 K4 O18 49.80(12) 3_667 3_666
O7 K4 O18 116.93(13) 2_656 3_666
O15 K4 O13 51.65(12) . 3_667
O17 K4 O13 93.73(13) 3_667 3_667
O7 K4 O13 98.50(12) 2_656 3_667
O18 K4 O13 134.38(14) 3_666 3_667
O15 K4 O24 134.25(13) . 4_576
O17 K4 O24 90.12(13) 3_667 4_576
O7 K4 O24 96.06(13) 2_656 4_576
O18 K4 O24 115.85(14) 3_666 4_576
O13 K4 O24 85.72(12) 3_667 4_576
O15 K4 O22 140.57(14) . 2_656
O17 K4 O22 112.98(14) 3_667 2_656
O7 K4 O22 64.22(12) 2_656 2_656
O18 K4 O22 98.78(13) 3_666 2_656
O13 K4 O22 123.15(13) 3_667 2_656
O24 K4 O22 47.45(12) 4_576 2_656
O15 K4 B8 131.10(17) . 2_656
O17 K4 B8 113.14(17) 3_667 2_656
O7 K4 B8 70.64(16) 2_656 2_656
O18 K4 B8 120.18(17) 3_666 2_656
O13 K4 B8 97.35(17) 3_667 2_656
O24 K4 B8 26.70(15) 4_576 2_656
O22 K4 B8 26.54(15) 2_656 2_656
O15 K4 O10 60.30(12) . .
O17 K4 O10 106.78(13) 3_667 .
O7 K4 O10 63.60(12) 2_656 .
O18 K4 O10 65.79(12) 3_666 .
O13 K4 O10 111.93(12) 3_667 .
O24 K4 O10 154.07(12) 4_576 .
O22 K4 O10 106.90(12) 2_656 .
B8 K4 O10 128.13(16) 2_656 .
O15 K4 B5 26.17(15) . .
O17 K4 B5 101.33(16) 3_667 .
O7 K4 B5 87.72(15) 2_656 .
O18 K4 B5 123.83(16) 3_666 .
O13 K4 B5 25.48(15) 3_667 .
O24 K4 B5 109.84(15) 4_576 .
O22 K4 B5 136.74(15) 2_656 .
B8 K4 B5 115.43(19) 2_656 .
O10 K4 B5 86.45(15) . .
O15 K4 K3 163.96(11) . 2_656
O17 K4 K3 57.52(10) 3_667 2_656
O7 K4 K3 117.92(10) 2_656 2_656
O18 K4 K3 63.23(10) 3_666 2_656
O13 K4 K3 124.92(10) 3_667 2_656
O24 K4 K3 52.69(9) 4_576 2_656
O22 K4 K3 55.47(9) 2_656 2_656
B8 K4 K3 62.59(13) 2_656 2_656
O10 K4 K3 120.67(9) . 2_656
B5 K4 K3 148.25(13) . 2_656
O15 K4 B6 107.61(16) . 3_667
O17 K4 B6 24.91(14) 3_667 3_667
O7 K4 B6 141.85(15) 2_656 3_667
O18 K4 B6 24.92(14) 3_666 3_667
O13 K4 B6 114.43(15) 3_667 3_667
O24 K4 B6 104.72(15) 4_576 3_667
O22 K4 B6 108.26(15) 2_656 3_667
B8 K4 B6 120.45(19) 2_656 3_667
O10 K4 B6 85.68(14) . 3_667
B5 K4 B6 113.75(17) . 3_667
K3 K4 B6 57.89(12) 2_656 3_667
O11 K5 O23 121.48(14) . 3_666
O11 K5 O22 73.08(14) . .
O23 K5 O22 130.91(14) 3_666 .
O11 K5 O5 61.86(13) . .
O23 K5 O5 157.17(14) 3_666 .
O22 K5 O5 71.82(13) . .
O11 K5 B7 152.72(16) . .
O23 K5 B7 81.32(16) 3_666 .
O22 K5 B7 104.38(17) . .
O5 K5 B7 91.26(16) . .
O11 K5 O19 127.81(13) . .
O23 K5 O19 107.81(13) 3_666 .
O22 K5 O19 88.04(13) . .
O5 K5 O19 66.07(12) . .
B7 K5 O19 26.54(15) . .
O11 K5 B8 96.94(16) . 3_666
O23 K5 B8 27.28(15) 3_666 3_666
O22 K5 B8 116.18(16) . 3_666
O5 K5 B8 155.32(17) . 3_666
B7 K5 B8 107.96(18) . 3_666
O19 K5 B8 134.48(16) . 3_666
O11 K5 O2 66.79(12) . .
O23 K5 O2 79.95(13) 3_666 .
O22 K5 O2 138.91(13) . .
O5 K5 O2 81.70(12) . .
B7 K5 O2 107.10(15) . .
O19 K5 O2 109.52(12) . .
B8 K5 O2 77.97(16) 3_666 .
O11 K5 O20 145.14(13) . .
O23 K5 O20 66.17(12) 3_666 .
O22 K5 O20 130.69(14) . .
O5 K5 O20 98.22(12) . .
B7 K5 O20 26.33(15) . .
O19 K5 O20 46.30(12) . .
B8 K5 O20 93.07(15) 3_666 .
O2 K5 O20 82.96(12) . .
O11 K5 O21 167.01(13) . .
O23 K5 O21 69.72(12) 3_666 .
O22 K5 O21 94.65(13) . .
O5 K5 O21 110.81(12) . .
B7 K5 O21 25.43(14) . .
O19 K5 O21 45.41(11) . .
B8 K5 O21 92.31(15) 3_666 .
O2 K5 O21 124.41(11) . .
O20 K5 O21 42.55(11) . .
O11 K5 O24 74.89(12) . .
O23 K5 O24 46.59(12) 3_666 .
O22 K5 O24 119.29(13) . .
O5 K5 O24 130.08(12) . .
B7 K5 O24 126.01(16) . .
O19 K5 O24 150.47(12) . .
B8 K5 O24 25.23(15) 3_666 .
O2 K5 O24 58.08(11) . .
O20 K5 O24 104.17(12) . .
O21 K5 O24 115.91(12) . .
O11 K5 B1 84.83(15) . .
O23 K5 B1 83.22(15) 3_666 .
O22 K5 B1 145.48(16) . .
O5 K5 B1 74.45(14) . .
B7 K5 B1 83.31(17) . .
O19 K5 B1 84.94(14) . .
B8 K5 B1 92.13(17) 3_666 .
O2 K5 B1 24.92(13) . .
O20 K5 B1 61.43(15) . .
O21 K5 B1 103.98(14) . .
O24 K5 B1 78.18(13) . .
O17 K6 O12 73.75(13) . .
O17 K6 O8 80.23(13) . .
O12 K6 O8 63.99(12) . .
O17 K6 O16 126.50(15) . 3_667
O12 K6 O16 119.45(14) . 3_667
O8 K6 O16 153.27(14) . 3_667
O17 K6 O1 138.40(14) . .
O12 K6 O1 101.93(12) . .
O8 K6 O1 61.96(12) . .
O16 K6 O1 92.31(13) 3_667 .
O17 K6 B5 106.27(16) . 3_667
O12 K6 B5 157.72(16) . 3_667
O8 K6 B5 93.85(16) . 3_667
O16 K6 B5 79.08(16) 3_667 3_667
O1 K6 B5 62.71(15) . 3_667
O17 K6 B6 114.06(16) . 3_667
O12 K6 B6 94.21(16) . 3_667
O8 K6 B6 150.51(16) . 3_667
O16 K6 B6 26.73(15) 3_667 3_667
O1 K6 B6 107.50(15) . 3_667
B5 K6 B6 105.57(17) 3_667 3_667
O17 K6 O18 117.26(13) . 3_666
O12 K6 O18 71.54(12) . 3_666
O8 K6 O18 124.74(12) . 3_666
O16 K6 O18 48.04(13) 3_667 3_666
O1 K6 O18 99.21(12) . 3_666
B5 K6 O18 124.58(15) 3_667 3_666
B6 K6 O18 26.06(15) 3_667 3_666
O17 K6 O3 134.42(13) . .
O12 K6 O3 63.02(11) . .
O8 K6 O3 68.75(11) . .
O16 K6 O3 88.85(13) 3_667 .
O1 K6 O3 47.37(11) . .
B5 K6 O3 108.31(15) 3_667 .
B6 K6 O3 83.97(15) 3_667 .
O18 K6 O3 62.60(11) 3_666 .
O17 K6 O13 92.27(13) . .
O12 K6 O13 133.47(13) . .
O8 K6 O13 70.04(12) . .
O16 K6 O13 104.70(13) 3_667 .
O1 K6 O13 60.14(11) . .
B5 K6 O13 25.70(14) 3_667 .
B6 K6 O13 131.26(15) 3_667 .
O18 K6 O13 147.75(12) 3_666 .
O3 K6 O13 106.69(11) . .
O17 K6 O15 94.90(13) . 3_667
O12 K6 O15 168.64(12) . 3_667
O8 K6 O15 115.37(12) . 3_667
O16 K6 O15 66.74(13) 3_667 3_667
O1 K6 O15 86.83(11) . 3_667
B5 K6 O15 25.91(14) 3_667 3_667
B6 K6 O15 89.95(15) 3_667 3_667
O18 K6 O15 114.55(12) 3_666 3_667
O3 K6 O15 128.04(11) . 3_667
O13 K6 O15 45.61(11) . 3_667
O17 K6 B1 149.45(16) . 1_455
O12 K6 B1 86.53(15) . 1_455
O8 K6 B1 70.10(14) . 1_455
O16 K6 B1 83.42(16) 3_667 1_455
O1 K6 B1 24.48(13) . 1_455
B5 K6 B1 83.38(17) 3_667 1_455
B6 K6 B1 90.00(17) 3_667 1_455
O18 K6 B1 76.30(14) 3_666 1_455
O3 K6 B1 24.93(14) . 1_455
O13 K6 B1 84.52(14) . 1_455
O15 K6 B1 104.06(14) 3_667 1_455
B1 O1 Lu1 144.7(4) 1_455 1_455
B1 O1 Lu6 97.4(4) 1_455 1_455
Lu1 O1 Lu6 108.85(17) 1_455 1_455
B1 O1 K6 94.0(4) 1_455 .
Lu1 O1 K6 90.99(14) 1_455 .
Lu6 O1 K6 123.12(17) 1_455 .
B1 O1 K5 79.0(3) 1_455 1_455
Lu1 O1 K5 84.04(13) 1_455 1_455
Lu6 O1 K5 77.39(11) 1_455 1_455
K6 O1 K5 159.27(15) . 1_455
B1 O2 Lu3 176.8(4) . .
B1 O2 Lu6 89.4(3) . .
Lu3 O2 Lu6 93.37(14) . .
B1 O2 K1 88.1(3) . 2_656
Lu3 O2 K1 88.96(13) . 2_656
Lu6 O2 K1 171.27(18) . 2_656
B1 O2 K2 84.8(3) . 1_655
Lu3 O2 K2 96.28(15) . 1_655
Lu6 O2 K2 98.69(14) . 1_655
K1 O2 K2 89.40(12) 2_656 1_655
B1 O2 K5 87.8(3) . .
Lu3 O2 K5 91.14(13) . .
Lu6 O2 K5 79.65(11) . .
K1 O2 K5 91.90(12) 2_656 .
K2 O2 K5 172.49(16) 1_655 .
B1 O3 Lu2 151.3(4) 1_455 3_666
B1 O3 Lu5 116.5(3) 1_455 .
Lu2 O3 Lu5 90.67(13) 3_666 .
B1 O3 K1 89.2(3) 1_455 2_556
Lu2 O3 K1 93.29(14) 3_666 2_556
Lu5 O3 K1 103.72(15) . 2_556
B1 O3 K6 86.3(3) 1_455 .
Lu2 O3 K6 86.80(12) 3_666 .
Lu5 O3 K6 85.39(12) . .
K1 O3 K6 170.89(16) 2_556 .
B1 O3 K2 73.1(3) 1_455 .
Lu2 O3 K2 78.64(11) 3_666 .
Lu5 O3 K2 167.22(16) . .
K1 O3 K2 84.07(11) 2_556 .
K6 O3 K2 87.02(11) . .
B2 O4 Lu4 98.6(4) . .
B2 O4 Lu2 90.2(4) . 4_566
Lu4 O4 Lu2 161.0(2) . 4_566
B2 O4 K3 122.2(4) . 4_566
Lu4 O4 K3 99.74(15) . 4_566
Lu2 O4 K3 89.53(14) 4_566 4_566
B2 O5 Lu6 148.3(4) . .
B2 O5 Lu1 87.4(3) . .
Lu6 O5 Lu1 101.35(15) . .
B2 O5 Lu4 82.4(3) . .
Lu6 O5 Lu4 95.45(14) . .
Lu1 O5 Lu4 161.43(19) . .
B2 O5 K5 123.7(4) . .
Lu6 O5 K5 86.98(14) . .
Lu1 O5 K5 90.22(14) . .
Lu4 O5 K5 82.75(12) . .
B2 O6 Lu2 89.9(3) . 4_566
B2 O6 Lu1 91.3(3) . .
Lu2 O6 Lu1 168.7(2) 4_566 .
B2 O6 K1 134.5(4) . 1_655
Lu2 O6 K1 97.22(15) 4_566 1_655
Lu1 O6 K1 89.92(13) . 1_655
B2 O6 K2 132.9(4) . 2_646
Lu2 O6 K2 85.56(13) 4_566 2_646
Lu1 O6 K2 85.42(12) . 2_646
K1 O6 K2 92.50(12) 1_655 2_646
B3 O7 Lu4 115.1(4) . .
B3 O7 Lu3 88.8(4) . 2_646
Lu4 O7 Lu3 146.07(19) . 2_646
B3 O7 K4 125.6(4) . 2_646
Lu4 O7 K4 99.00(14) . 2_646
Lu3 O7 K4 84.00(13) 2_646 2_646
B3 O8 Lu5 137.4(4) . .
B3 O8 Lu1 91.0(3) . 1_455
Lu5 O8 Lu1 119.68(16) . 1_455
B3 O8 K6 114.1(3) . .
Lu5 O8 K6 95.12(14) . .
Lu1 O8 K6 91.59(14) 1_455 .
B3 O9 Lu3 94.2(3) 2_656 .
B3 O9 Lu1 90.6(3) 2_656 2_756
Lu3 O9 Lu1 164.6(2) . 2_756
B3 O9 K2 133.4(4) 2_656 1_655
Lu3 O9 K2 98.60(15) . 1_655
Lu1 O9 K2 88.63(13) 2_756 1_655
B3 O9 K1 137.7(4) 2_656 2_656
Lu3 O9 K1 84.13(13) . 2_656
Lu1 O9 K1 82.48(13) 2_756 2_656
K2 O9 K1 88.24(12) 1_655 2_656
B4 O10 Lu2 99.1(4) . 3_666
B4 O10 Lu3 104.9(4) . .
Lu2 O10 Lu3 156.02(19) 3_666 .
B4 O10 K3 120.8(4) . 3_666
Lu2 O10 K3 83.37(13) 3_666 3_666
Lu3 O10 K3 85.56(14) . 3_666
B4 O10 K4 119.5(4) . .
Lu2 O10 K4 86.08(14) 3_666 .
Lu3 O10 K4 81.04(12) . .
K3 O10 K4 119.66(12) 3_666 .
B4 O11 Lu6 135.9(4) . .
B4 O11 Lu4 95.5(3) . .
Lu6 O11 Lu4 101.29(15) . .
B4 O11 K5 127.2(4) . .
Lu6 O11 K5 92.28(13) . .
Lu4 O11 K5 93.51(14) . .
B4 O11 Lu3 79.9(3) . .
Lu6 O11 Lu3 82.45(12) . .
Lu4 O11 Lu3 175.43(16) . .
K5 O11 Lu3 88.93(13) . .
B4 O12 Lu5 136.2(4) . .
B4 O12 Lu4 87.1(3) . .
Lu5 O12 Lu4 108.03(16) . .
B4 O12 Lu2 83.3(3) . 3_666
Lu5 O12 Lu2 83.32(12) . 3_666
Lu4 O12 Lu2 168.51(17) . 3_666
B4 O12 K6 128.4(4) . .
Lu5 O12 K6 92.78(12) . .
Lu4 O12 K6 92.30(13) . .
Lu2 O12 K6 88.84(13) 3_666 .
B5 O13 Lu1 125.3(4) 3_667 1_455
B5 O13 K1 130.9(4) 3_667 .
Lu1 O13 K1 90.81(14) 1_455 .
B5 O13 K4 87.6(3) 3_667 3_667
Lu1 O13 K4 136.28(18) 1_455 3_667
K1 O13 K4 85.13(12) . 3_667
B5 O13 K6 76.7(3) 3_667 .
Lu1 O13 K6 85.94(13) 1_455 .
K1 O13 K6 144.90(16) . .
K4 O13 K6 73.69(10) 3_667 .
B5 O14 Lu6 138.1(4) 1_554 3_766
B5 O14 Lu6 94.2(3) 1_554 1_554
Lu6 O14 Lu6 110.81(17) 3_766 1_554
B5 O14 K2 92.6(3) 1_554 1_654
Lu6 O14 K2 108.27(15) 3_766 1_654
Lu6 O14 K2 110.40(16) 1_554 1_654
B5 O15 Lu3 132.3(4) . .
B5 O15 Lu6 92.1(3) . .
Lu3 O15 Lu6 96.46(16) . .
B5 O15 K4 98.1(3) . .
Lu3 O15 K4 93.00(14) . .
Lu6 O15 K4 155.63(19) . .
B5 O15 K6 71.4(3) . 3_667
Lu3 O15 K6 155.51(17) . 3_667
Lu6 O15 K6 87.31(13) . 3_667
K4 O15 K6 75.16(11) . 3_667
B6 O16 Lu6 165.1(5) . .
B6 O16 K6 89.0(4) . 3_667
Lu6 O16 K6 104.10(19) . 3_667
B6 O16 Lu4 75.5(4) . .
Lu6 O16 Lu4 90.06(17) . .
K6 O16 Lu4 134.88(17) 3_667 .
B6 O16 K2 83.1(4) . 3_667
Lu6 O16 K2 101.34(17) . 3_667
K6 O16 K2 100.00(17) 3_667 3_667
Lu4 O16 K2 119.17(18) . 3_667
B6 O17 Lu4 110.4(4) . .
B6 O17 K6 113.1(4) . .
Lu4 O17 K6 102.59(16) . .
B6 O17 K4 95.9(3) . 3_667
Lu4 O17 K4 149.3(2) . 3_667
K6 O17 K4 80.09(12) . 3_667
B6 O17 K3 85.8(3) . 4_566
Lu4 O17 K3 98.94(16) . 4_566
K6 O17 K3 143.61(18) . 4_566
K4 O17 K3 66.71(11) 3_667 4_566
B6 O18 Lu2 165.0(4) 1_554 .
B6 O18 K2 88.0(3) 1_554 3_666
Lu2 O18 K2 91.98(14) . 3_666
B6 O18 K4 95.3(3) 1_554 3_666
Lu2 O18 K4 94.98(15) . 3_666
K2 O18 K4 136.74(19) 3_666 3_666
B6 O18 K6 75.3(3) 1_554 3_666
Lu2 O18 K6 89.77(15) . 3_666
K2 O18 K6 95.01(13) 3_666 3_666
K4 O18 K6 127.60(16) 3_666 3_666
B6 O18 K3 75.6(3) 1_554 4_565
Lu2 O18 K3 118.94(18) . 4_565
K2 O18 K3 76.30(12) 3_666 4_565
K4 O18 K3 63.03(10) 3_666 4_565
K6 O18 K3 149.87(15) 3_666 4_565
B7 O19 Lu1 120.8(4) . .
B7 O19 K2 132.0(4) . 2_646
Lu1 O19 K2 91.46(14) . 2_646
B7 O19 K3 89.0(3) . .
Lu1 O19 K3 141.50(18) . .
K2 O19 K3 83.72(12) 2_646 .
B7 O19 K5 70.0(3) . .
Lu1 O19 K5 89.55(14) . .
K2 O19 K5 151.13(16) 2_646 .
K3 O19 K5 77.71(11) . .
B7 O20 Lu5 146.4(4) . 1_655
B7 O20 Lu5 94.8(3) . 3_666
Lu5 O20 Lu5 112.39(18) 1_655 3_666
B7 O20 K5 66.6(3) . .
Lu5 O20 K5 131.7(2) 1_655 .
Lu5 O20 K5 86.42(13) 3_666 .
B7 O20 K1 74.8(3) . 4_665
Lu5 O20 K1 84.99(15) 1_655 4_665
Lu5 O20 K1 90.91(15) 3_666 4_665
K5 O20 K1 140.90(15) . 4_665
B7 O21 Lu2 151.2(4) . .
B7 O21 Lu5 93.9(3) . 3_666
Lu2 O21 Lu5 92.79(15) . 3_666
B7 O21 K3 93.2(3) . .
Lu2 O21 K3 94.98(15) . .
Lu5 O21 K3 149.90(19) 3_666 .
B7 O21 K5 60.8(3) . .
Lu2 O21 K5 147.88(17) . .
Lu5 O21 K5 82.82(12) 3_666 .
K3 O21 K5 75.23(11) . .
B7 O21 K1 70.8(3) . 4_665
Lu2 O21 K1 81.49(12) . 4_665
Lu5 O21 K1 88.36(12) 3_666 4_665
K3 O21 K1 121.54(15) . 4_665
K5 O21 K1 129.89(13) . 4_665
B8 O22 Lu4 123.8(4) . .
B8 O22 K5 116.9(4) . .
Lu4 O22 K5 95.40(15) . .
B8 O22 K3 92.3(4) . .
Lu4 O22 K3 139.25(19) . .
K5 O22 K3 82.06(12) . .
B8 O22 K4 79.7(3) . 2_646
Lu4 O22 K4 100.03(16) . 2_646
K5 O22 K4 144.63(17) . 2_646
K3 O22 K4 65.54(11) . 2_646
B8 O23 Lu5 157.1(4) . .
B8 O23 K5 90.8(3) . 3_666
Lu5 O23 K5 103.05(17) . 3_666
B8 O23 K1 91.2(4) . 4_565
Lu5 O23 K1 102.65(17) . 4_565
K5 O23 K1 104.25(15) 3_666 4_565
B8 O24 Lu3 156.7(4) 3_666 .
B8 O24 K3 97.8(3) 3_666 3_666
Lu3 O24 K3 98.05(16) . 3_666
B8 O24 K1 85.6(3) 3_666 2_656
Lu3 O24 K1 90.18(14) . 2_656
K3 O24 K1 147.55(19) 3_666 2_656
B8 O24 K4 79.6(3) 3_666 4_575
Lu3 O24 K4 122.58(18) . 4_575
K3 O24 K4 67.10(10) 3_666 4_575
K1 O24 K4 81.99(12) 2_656 4_575
B8 O24 K5 69.4(3) 3_666 .
Lu3 O24 K5 87.54(14) . .
K3 O24 K5 122.97(16) 3_666 .
K1 O24 K5 88.54(12) 2_656 .
K4 O24 K5 148.20(15) 4_575 .
O1 B1 O2 114.0(5) 1_655 .
O1 B1 O3 121.4(5) 1_655 1_655
O2 B1 O3 124.6(5) . 1_655
O1 B1 Lu6 54.6(3) 1_655 .
O2 B1 Lu6 61.8(3) . .
O3 B1 Lu6 162.5(4) 1_655 .
O1 B1 K2 121.0(4) 1_655 1_655
O2 B1 K2 68.5(3) . 1_655
O3 B1 K2 81.3(3) 1_655 1_655
Lu6 B1 K2 87.25(19) . 1_655
O1 B1 K1 157.2(4) 1_655 2_656
O2 B1 K1 65.6(3) . 2_656
O3 B1 K1 64.5(3) 1_655 2_656
Lu6 B1 K1 126.8(2) . 2_656
K2 B1 K1 80.93(14) 1_655 2_656
O1 B1 K6 61.5(3) 1_655 1_655
O2 B1 K6 146.0(4) . 1_655
O3 B1 K6 68.7(3) 1_655 1_655
Lu6 B1 K6 97.23(19) . 1_655
K2 B1 K6 85.01(17) 1_655 1_655
K1 B1 K6 132.5(2) 2_656 1_655
O1 B1 K5 77.0(3) 1_655 .
O2 B1 K5 67.3(3) . .
O3 B1 K5 126.4(4) 1_655 .
Lu6 B1 K5 70.82(14) . .
K2 B1 K5 135.7(2) 1_655 .
K1 B1 K5 82.50(16) 2_656 .
K6 B1 K5 134.29(19) 1_655 .
O4 B2 O5 121.0(6) . .
O4 B2 O6 118.3(5) . .
O5 B2 O6 120.5(5) . .
O4 B2 Lu2 59.3(3) . 4_566
O5 B2 Lu2 173.5(5) . 4_566
O6 B2 Lu2 59.1(3) . 4_566
O4 B2 Lu1 172.6(5) . .
O5 B2 Lu1 62.3(3) . .
O6 B2 Lu1 58.3(3) . .
Lu2 B2 Lu1 116.6(2) 4_566 .
O4 B2 Lu4 52.9(3) . .
O5 B2 Lu4 68.7(3) . .
O6 B2 Lu4 165.8(4) . .
Lu2 B2 Lu4 110.3(2) 4_566 .
Lu1 B2 Lu4 128.8(3) . .
O7 B3 O8 127.3(6) . .
O7 B3 O9 116.1(5) . 2_646
O8 B3 O9 116.4(5) . 2_646
O7 B3 Lu1 168.8(5) . 1_455
O8 B3 Lu1 58.8(3) . 1_455
O9 B3 Lu1 58.1(3) 2_646 1_455
O7 B3 Lu3 61.4(3) . 2_646
O8 B3 Lu3 169.4(4) . 2_646
O9 B3 Lu3 54.8(3) 2_646 2_646
Lu1 B3 Lu3 111.5(2) 1_455 2_646
O7 B3 K6 107.1(4) . .
O8 B3 K6 45.4(3) . .
O9 B3 K6 114.9(4) 2_646 .
Lu1 B3 K6 70.11(15) 1_455 .
Lu3 B3 K6 129.7(2) 2_646 .
O11 B4 O10 120.3(5) . .
O11 B4 O12 120.4(5) . .
O10 B4 O12 119.2(5) . .
O11 B4 Lu2 171.5(4) . 3_666
O10 B4 Lu2 51.9(3) . 3_666
O12 B4 Lu2 67.5(3) . 3_666
O11 B4 Lu4 56.0(3) . .
O10 B4 Lu4 176.0(5) . .
O12 B4 Lu4 64.5(3) . .
Lu2 B4 Lu4 131.6(3) 3_666 .
O11 B4 Lu3 72.3(3) . .
O10 B4 Lu3 48.1(3) . .
O12 B4 Lu3 166.9(4) . .
Lu2 B4 Lu3 99.95(18) 3_666 .
Lu4 B4 Lu3 128.4(2) . .
O13 B5 O14 125.3(5) 3_667 1_556
O13 B5 O15 122.7(5) 3_667 .
O14 B5 O15 111.9(5) 1_556 .
O13 B5 Lu6 160.2(4) 3_667 .
O14 B5 Lu6 56.7(3) 1_556 .
O15 B5 Lu6 58.3(3) . .
O13 B5 K2 109.0(4) 3_667 1_655
O14 B5 K2 60.5(3) 1_556 1_655
O15 B5 K2 101.3(4) . 1_655
Lu6 B5 K2 89.21(18) . 1_655
O13 B5 K6 77.6(3) 3_667 3_667
O14 B5 K6 107.4(4) 1_556 3_667
O15 B5 K6 82.6(3) . 3_667
Lu6 B5 K6 83.15(17) . 3_667
K2 B5 K6 167.9(2) 1_655 3_667
O13 B5 K4 66.9(3) 3_667 .
O14 B5 K4 167.4(4) 1_556 .
O15 B5 K4 55.8(3) . .
Lu6 B5 K4 110.8(2) . .
K2 B5 K4 121.3(2) 1_655 .
K6 B5 K4 70.44(14) 3_667 .
O16 B6 O17 120.3(6) . .
O16 B6 O18 120.9(6) . 1_556
O17 B6 O18 118.8(5) . 1_556
O16 B6 Lu4 78.1(4) . .
O17 B6 Lu4 43.9(3) . .
O18 B6 Lu4 156.8(4) 1_556 .
O16 B6 K6 64.3(3) . 3_667
O17 B6 K6 131.4(4) . 3_667
O18 B6 K6 78.7(3) 1_556 3_667
Lu4 B6 K6 123.9(2) . 3_667
O16 B6 K3 122.7(4) . 4_566
O17 B6 K3 67.8(3) . 4_566
O18 B6 K3 78.8(3) 1_556 4_566
Lu4 B6 K3 79.43(16) . 4_566
K6 B6 K3 156.1(2) 3_667 4_566
O16 B6 K2 70.5(3) . 3_667
O17 B6 K2 138.2(4) . 3_667
O18 B6 K2 65.1(3) 1_556 3_667
Lu4 B6 K2 115.4(2) . 3_667
K6 B6 K2 90.34(18) 3_667 3_667
K3 B6 K2 73.05(15) 4_566 3_667
O16 B6 K4 178.3(4) . 3_667
O17 B6 K4 59.2(3) . 3_667
O18 B6 K4 59.7(3) 1_556 3_667
Lu4 B6 K4 101.68(19) . 3_667
K6 B6 K4 114.6(2) 3_667 3_667
K3 B6 K4 58.89(12) 4_566 3_667
K2 B6 K4 111.0(2) 3_667 3_667
O16 B6 K6 114.9(4) . .
O17 B6 K6 45.7(3) . .
O18 B6 K6 106.7(4) 1_556 .
Lu4 B6 K6 72.54(14) . .
K6 B6 K6 86.76(16) 3_667 .
K3 B6 K6 107.22(19) 4_566 .
K2 B6 K6 171.7(2) 3_667 .
K4 B6 K6 63.48(12) 3_667 .
O19 B7 O20 123.3(5) . .
O19 B7 O21 123.7(5) . .
O20 B7 O21 112.6(5) . .
O19 B7 K5 83.4(3) . .
O20 B7 K5 87.0(4) . .
O21 B7 K5 93.7(4) . .
O19 B7 Lu5 166.8(4) . 3_666
O20 B7 Lu5 56.4(3) . 3_666
O21 B7 Lu5 56.8(3) . 3_666
K5 B7 Lu5 83.37(18) . 3_666
O19 B7 K3 65.0(3) . .
O20 B7 K3 160.2(4) . .
O21 B7 K3 59.9(3) . .
K5 B7 K3 75.73(16) . .
Lu5 B7 K3 110.9(2) 3_666 .
O19 B7 K1 108.4(4) . 4_665
O20 B7 K1 81.0(3) . 4_665
O21 B7 K1 85.1(3) . 4_665
K5 B7 K1 166.5(2) . 4_665
Lu5 B7 K1 84.73(16) 3_666 4_665
K3 B7 K1 114.77(19) . 4_665
O23 B8 O22 121.7(6) . .
O23 B8 O24 119.2(6) . 3_666
O22 B8 O24 119.1(5) . 3_666
O23 B8 K4 122.5(4) . 2_646
O22 B8 K4 73.7(3) . 2_646
O24 B8 K4 73.7(3) 3_666 2_646
O23 B8 K5 62.0(3) . 3_666
O22 B8 K5 124.3(4) . 3_666
O24 B8 K5 85.3(3) 3_666 3_666
K4 B8 K5 157.9(3) 2_646 3_666
O23 B8 K1 61.9(3) . 4_565
O22 B8 K1 146.0(4) . 4_565
O24 B8 K1 67.8(3) 3_666 4_565
K4 B8 K1 77.32(16) 2_646 4_565
K5 B8 K1 88.33(18) 3_666 4_565
O23 B8 K3 175.1(4) . .
O22 B8 K3 62.3(3) . .
O24 B8 K3 56.9(3) 3_666 .
K4 B8 K3 60.37(13) 2_646 .
K5 B8 K3 113.7(2) 3_666 .
K1 B8 K3 116.7(2) 4_565 .
O23 B8 K5 115.6(4) . .
O22 B8 K5 42.8(3) . .
O24 B8 K5 108.8(4) 3_666 .
K4 B8 K5 109.9(2) 2_646 .
K5 B8 K5 83.24(16) 3_666 .
K1 B8 K5 171.2(2) 4_565 .
K3 B8 K5 65.05(13) . .

loop_
_geom_bond_atom_site_label_1
_geom_bond_atom_site_label_2
_geom_bond_distance
_geom_bond_site_symmetry_2
Lu1 O1 2.163(4) 1_655
Lu1 O13 2.235(4) 1_655
Lu1 O19 2.260(4) .
Lu1 O9 2.295(4) 2_746
Lu1 O6 2.312(4) .
Lu1 O8 2.314(4) 1_655
Lu1 O5 2.408(4) .
Lu1 B3 2.704(6) 1_655
Lu1 B2 2.716(6) .
Lu1 K1 3.5472(14) 1_655
Lu1 K2 3.5534(14) 2_646
Lu1 K6 3.6420(14) 1_655
Lu2 O18 2.136(4) .
Lu2 O21 2.196(4) .
Lu2 O10 2.227(4) 3_666
Lu2 O6 2.295(4) 4_565
Lu2 O3 2.310(4) 3_666
Lu2 O4 2.298(4) 4_565
Lu2 O12 2.599(4) 3_666
Lu2 B2 2.673(7) 4_565
Lu2 B4 2.794(7) 3_666
Lu2 Lu5 3.3075(4) 3_666
Lu2 K2 3.5477(14) 3_666
Lu2 K3 3.5897(14) .
Lu3 O24 2.143(4) .
Lu3 O2 2.195(4) .
Lu3 O10 2.241(4) .
Lu3 O9 2.234(4) .
Lu3 O15 2.227(4) .
Lu3 O7 2.393(4) 2_656
Lu3 B3 2.725(7) 2_656
Lu3 O11 2.818(4) .
Lu3 B4 2.912(7) .
Lu3 Lu6 3.4565(4) .
Lu3 K4 3.5234(14) .
Lu3 K1 3.5695(14) 2_656
Lu4 O22 2.198(4) .
Lu4 O17 2.198(4) .
Lu4 O4 2.269(4) .
Lu4 O7 2.345(4) .
Lu4 O11 2.396(4) .
Lu4 O12 2.598(4) .
Lu4 O5 2.645(4) .
Lu4 O16 3.005(5) .
Lu4 B2 2.814(7) .
Lu4 B4 2.875(6) .
Lu4 B6 2.972(7) .
Lu4 K5 3.6283(14) .
Lu5 O23 2.112(4) .
Lu5 O20 2.180(4) 1_455
Lu5 O8 2.251(4) .
Lu5 O3 2.341(4) .
Lu5 O21 2.369(4) 3_666
Lu5 O12 2.370(4) .
Lu5 O20 2.363(4) 3_666
Lu5 B7 2.825(6) 3_666
Lu5 K6 3.7057(14) .
Lu5 K5 3.7566(14) 3_666
Lu5 K1 3.7794(14) 4_565
Lu6 O16 2.177(5) .
Lu6 O14 2.205(4) 3_766
Lu6 O5 2.365(4) .
Lu6 O1 2.374(4) 1_655
Lu6 O15 2.404(4) .
Lu6 O14 2.366(4) 1_556
Lu6 O11 2.405(4) .
Lu6 O2 2.544(4) .
Lu6 B5 2.823(6) .
Lu6 B1 2.887(7) .
Lu6 K5 3.5983(14) .
K1 O6 2.694(4) 1_455
K1 O13 2.724(4) .
K1 O23 2.706(5) 4_566
K1 O3 2.827(4) 2_546
K1 O24 2.848(4) 2_646
K1 O2 2.855(4) 2_646
K1 O9 3.022(5) 2_646
K1 B8 3.066(7) 4_566
K1 B1 3.133(7) 2_646
K1 B7 3.208(6) 4_466
K1 O20 3.283(5) 4_466
K1 O21 3.385(4) 4_466
K2 O14 2.650(4) 1_456
K2 O19 2.685(5) 2_656
K2 O18 2.760(4) 3_666
K2 O9 2.768(4) 1_455
K2 O6 2.889(4) 2_656
K2 O2 2.881(4) 1_455
K2 O16 2.887(5) 3_667
K2 B5 3.043(7) 1_455
K2 B1 3.084(6) 1_455
K2 B6 3.040(7) 3_667
K2 O3 3.186(4) .
K3 O21 2.656(4) .
K3 O24 2.693(4) 3_666
K3 O4 2.776(5) 4_565
K3 O19 2.777(4) .
K3 O22 2.823(5) .
K3 O17 2.864(5) 4_565
K3 B7 3.064(6) .
K3 B6 3.086(7) 4_565
K3 O10 3.084(5) 3_666
K3 O18 3.124(5) 4_566
K3 K4 3.1188(17) 2_646
K3 B8 3.185(7) .
K4 O15 2.616(4) .
K4 O17 2.807(5) 3_667
K4 O7 2.849(4) 2_656
K4 O18 2.821(4) 3_666
K4 O13 2.885(4) 3_667
K4 O24 2.938(5) 4_576
K4 O22 2.937(5) 2_656
K4 B8 3.010(7) 2_656
K4 O10 3.090(5) .
K4 B5 3.133(6) .
K4 B6 3.252(7) 3_667
K5 O11 2.582(4) .
K5 O23 2.666(5) 3_666
K5 O22 2.688(5) .
K5 O5 2.839(5) .
K5 B7 2.823(6) .
K5 O19 2.985(5) .
K5 B8 3.021(7) 3_666
K5 O2 3.042(4) .
K5 O20 3.072(5) .
K5 O21 3.227(4) .
K5 O24 3.215(5) .
K5 B1 3.296(7) .
K6 O17 2.716(5) .
K6 O12 2.736(4) .
K6 O8 2.749(4) .
K6 O16 2.732(5) 3_667
K6 O1 2.893(4) .
K6 B5 3.028(7) 3_667
K6 B6 3.031(7) 3_667
K6 O18 3.073(5) 3_666
K6 O3 3.067(4) .
K6 O13 3.038(4) .
K6 O15 3.168(4) 3_667
K6 B1 3.285(7) 1_455
O1 B1 1.365(7) 1_455
O2 B1 1.390(8) .
O3 B1 1.388(8) 1_455
O4 B2 1.357(7) .
O5 B2 1.373(8) .
O6 B2 1.375(8) .
O7 B3 1.356(7) .
O8 B3 1.357(8) .
O9 B3 1.406(8) 2_656
O10 B4 1.372(7) .
O11 B4 1.376(8) .
O12 B4 1.373(8) .
O13 B5 1.349(8) 3_667
O14 B5 1.378(7) 1_554
O15 B5 1.396(8) .
O16 B6 1.363(8) .
O17 B6 1.377(8) .
O18 B6 1.377(8) 1_554
O19 B7 1.343(7) .
O20 B7 1.364(7) .
O21 B7 1.388(7) .
O22 B8 1.367(8) .
O23 B8 1.384(8) .
O24 B8 1.375(8) 3_666
